data_4347332
loop_
_publ_author_name
'Leung, Wing-Por'
'Chan, Yuk-Chi'
'So, Cheuk-Wai'
'Mak, Thomas C. W.'

_publ_section_title
;
 Reactivity Study of a Pyridyl-1-azaallylgermanium(I) Dimer: Synthesis of
 Heavier Ether and Ester Analogues of Germanium.
;
_journal_issue 7
_journal_name_full 'Inorganic chemistry'
_journal_page_first 3553
_journal_page_last 3557
_journal_paper_doi 10.1021/acs.inorgchem.6b00026
_journal_volume 55
_journal_year 2016
_chemical_formula_sum 'C38 H54 Ge2 N4 Se Si4'
_chemical_formula_weight 903.35
_space_group_crystal_system triclinic
_space_group_IT_number 2
_space_group_name_Hall '-P 1'
_space_group_name_H-M_alt 'P -1'
_atom_sites_solution_hydrogens geom
_cell_angle_alpha 88.580(2)
_cell_angle_beta 83.680(2)
_cell_angle_gamma 64.0527(19)
_cell_formula_units_Z 2
_cell_length_a 12.3442(4)
_cell_length_b 12.4158(4)
_cell_length_c 15.8234(5)
_cell_measurement_reflns_used 8147
_cell_measurement_temperature 103.(2)
_cell_measurement_theta_max 30.1778
_cell_measurement_theta_min 2.2654
_cell_volume 2166.69(13)
_computing_cell_refinement 'SAINT V8.34A (Bruker AXS Inc., 2013)'
_computing_data_collection 'APEX2 (Bruker AXS Inc., 2013)'
_computing_data_reduction 'SAINT V8.34A (Bruker AXS Inc., 2013)'
_computing_molecular_graphics 'XP (Bruker AXS Inc., 2013)'
_computing_publication_material 'APEX2 (Bruker AXS Inc., 2013)'
_computing_structure_refinement 'SHELXL-2013 (Sheldrick, 2013)'
_diffrn_ambient_temperature 103.(2)
_diffrn_detector_area_resol_mean 8.3333
_diffrn_measured_fraction_theta_full 0.995
_diffrn_measured_fraction_theta_max 0.995
_diffrn_measurement_device_type 'CCD area detector'
_diffrn_measurement_method 'phi and omega scans'
_diffrn_radiation_monochromator graphite
_diffrn_radiation_type MoK\a
_diffrn_radiation_wavelength 0.71073
_diffrn_reflns_av_R_equivalents 0.0495
_diffrn_reflns_av_unetI/netI 0.0642
_diffrn_reflns_limit_h_max 17
_diffrn_reflns_limit_h_min -17
_diffrn_reflns_limit_k_max 18
_diffrn_reflns_limit_k_min -17
_diffrn_reflns_limit_l_max 22
_diffrn_reflns_limit_l_min -22
_diffrn_reflns_number 37676
_diffrn_reflns_theta_full 31.10
_diffrn_reflns_theta_max 31.10
_diffrn_reflns_theta_min 1.83
_diffrn_source 'fine-focus sealed tube'
_exptl_absorpt_coefficient_mu 2.369
_exptl_absorpt_correction_T_max 0.62
_exptl_absorpt_correction_T_min 0.37
_exptl_absorpt_correction_type multi-scan
_exptl_absorpt_process_details 'SADABS V2012/1 (Bruker AXS Inc.)'
_exptl_crystal_colour yellow
_exptl_crystal_density_diffrn 1.385
_exptl_crystal_density_method 'not measured'
_exptl_crystal_description plate
_exptl_crystal_F_000 928
_exptl_crystal_size_max 0.420
_exptl_crystal_size_mid 0.400
_exptl_crystal_size_min 0.220
_refine_diff_density_max 1.246
_refine_diff_density_min -0.590
_refine_ls_extinction_method none
_refine_ls_goodness_of_fit_ref 1.016
_refine_ls_hydrogen_treatment constr
_refine_ls_matrix_type full
_refine_ls_number_parameters 454
_refine_ls_number_reflns 13845
_refine_ls_number_restraints 0
_refine_ls_restrained_S_all 1.016
_refine_ls_R_factor_all 0.0679
_refine_ls_R_factor_gt 0.0407
_refine_ls_shift/su_max 0.001
_refine_ls_shift/su_mean 0.000
_refine_ls_structure_factor_coef Fsqd
_refine_ls_weighting_details 'w=1/[\s^2^(Fo^2^)+(0.0381P)^2^+0.7814P] where P=(Fo^2^+2Fc^2^)/3'
_refine_ls_weighting_scheme calc
_refine_ls_wR_factor_gt 0.0821
_refine_ls_wR_factor_ref 0.0936
_reflns_number_gt 10288
_reflns_number_total 13845
_reflns_threshold_expression 'I > 2\s(I)'
_cod_data_source_file ic6b00026_si_002.cif
_cod_data_source_block I
_cod_original_cell_volume 2166.69(12)
_cod_database_code 4347332

loop_
_space_group_symop_operation_xyz
'x, y, z'
'-x, -y, -z'

loop_
_atom_site_type_symbol
_atom_site_label
_atom_site_fract_x
_atom_site_fract_y
_atom_site_fract_z
_atom_site_U_iso_or_equiv
_atom_site_adp_type
_atom_site_calc_flag
_atom_site_refinement_flags_adp
_atom_site_refinement_flags_posn
_atom_site_occupancy
Ge Ge1 0.88729(2) 0.56291(2) 0.61313(2) 0.01208(6) Uani d . . 1
Ge Ge2 0.83040(2) 0.85656(2) 0.59523(2) 0.01413(6) Uani d . . 1
Se Se1 0.72410(2) 0.74913(2) 0.67008(2) 0.01476(6) Uani d . . 1
Si Si1 1.05205(6) 0.38551(6) 0.73601(4) 0.01550(13) Uani d . . 1
Si Si2 0.54006(6) 0.53932(6) 0.78785(4) 0.01614(13) Uani d . . 1
Si Si3 0.95848(6) 0.99232(6) 0.68586(4) 0.01761(14) Uani d . . 1
Si Si4 0.49832(6) 1.03969(6) 0.81702(4) 0.01372(13) Uani d . . 1
C C1 1.1138(3) 0.4951(3) 0.75499(18) 0.0277(6) Uani d . . 1
H H1A 1.1004 0.5498 0.7074 0.042 Uiso calc U R 1
H H1B 1.2009 0.4517 0.7597 0.042 Uiso calc U R 1
H H1C 1.0725 0.541 0.8078 0.042 Uiso calc U R 1
C C2 1.1394(2) 0.2894(2) 0.63958(16) 0.0224(5) Uani d . . 1
H H2A 1.112 0.2275 0.6325 0.034 Uiso calc U R 1
H H2B 1.226 0.2514 0.6467 0.034 Uiso calc U R 1
H H2C 1.126 0.3392 0.5892 0.034 Uiso calc U R 1
C C3 1.0739(2) 0.2831(2) 0.82722(17) 0.0251(6) Uani d . . 1
H H3A 1.0382 0.3304 0.8802 0.038 Uiso calc U R 1
H H3B 1.1608 0.2337 0.8298 0.038 Uiso calc U R 1
H H3C 1.0344 0.2312 0.8196 0.038 Uiso calc U R 1
C C4 0.7972(2) 0.47317(19) 0.75981(15) 0.0136(4) Uani d . . 1
C C5 0.7993(2) 0.4637(2) 0.85417(14) 0.0148(4) Uani d . . 1
C C6 0.7839(2) 0.3710(2) 0.89680(16) 0.0199(5) Uani d . . 1
H H6 0.7691 0.3148 0.8662 0.024 Uiso calc U R 1
C C7 0.7902(3) 0.3603(3) 0.98409(17) 0.0298(6) Uani d . . 1
H H7 0.7818 0.2958 1.0128 0.036 Uiso calc U R 1
C C8 0.8088(3) 0.4438(3) 1.02885(18) 0.0361(8) Uani d . . 1
H H8 0.8117 0.4373 1.0886 0.043 Uiso calc U R 1
C C9 0.8232(3) 0.5369(3) 0.98726(18) 0.0335(7) Uani d . . 1
H H9 0.8352 0.5944 1.0186 0.04 Uiso calc U R 1
C C10 0.8202(2) 0.5464(2) 0.89884(16) 0.0219(5) Uani d . . 1
H H10 0.8323 0.6089 0.8699 0.026 Uiso calc U R 1
C C11 0.6938(2) 0.4870(2) 0.72486(14) 0.0132(4) Uani d . . 1
C C12 0.7012(2) 0.4670(2) 0.63316(15) 0.0137(4) Uani d . . 1
C C13 0.7889(2) 0.4664(2) 0.49272(15) 0.0185(5) Uani d . . 1
H H13 0.845 0.4832 0.4554 0.022 Uiso calc U R 1
C C14 0.7225(2) 0.4168(2) 0.45903(16) 0.0212(5) Uani d . . 1
H H14 0.7309 0.401 0.3996 0.025 Uiso calc U R 1
C C15 0.6427(2) 0.3907(2) 0.51473(16) 0.0212(5) Uani d . . 1
H H15 0.5955 0.3562 0.4937 0.025 Uiso calc U R 1
C C16 0.6322(2) 0.4145(2) 0.60029(16) 0.0195(5) Uani d . . 1
H H16 0.5779 0.3958 0.6381 0.023 Uiso calc U R 1
C C17 0.4268(3) 0.6478(3) 0.71979(19) 0.0321(7) Uani d . . 1
H H17A 0.3452 0.6774 0.7504 0.048 Uiso calc U R 1
H H17B 0.4298 0.6071 0.6667 0.048 Uiso calc U R 1
H H17C 0.4463 0.7153 0.7069 0.048 Uiso calc U R 1
C C18 0.4978(3) 0.4142(3) 0.8170(2) 0.0300(6) Uani d . . 1
H H18A 0.5363 0.3747 0.8674 0.045 Uiso calc U R 1
H H18B 0.5256 0.3558 0.7695 0.045 Uiso calc U R 1
H H18C 0.4096 0.4465 0.8294 0.045 Uiso calc U R 1
C C19 0.5194(2) 0.6261(3) 0.88796(18) 0.0267(6) Uani d . . 1
H H19A 0.433 0.6664 0.9089 0.04 Uiso calc U R 1
H H19B 0.5503 0.6861 0.8765 0.04 Uiso calc U R 1
H H19C 0.5639 0.5714 0.931 0.04 Uiso calc U R 1
C C20 1.0761(3) 0.9096(3) 0.5972(2) 0.0338(7) Uani d . . 1
H H20A 1.1159 0.8244 0.6102 0.051 Uiso calc U R 1
H H20B 1.1364 0.9415 0.5901 0.051 Uiso calc U R 1
H H20C 1.0381 0.9194 0.5446 0.051 Uiso calc U R 1
C C21 0.8860(3) 1.1557(3) 0.6658(2) 0.0388(8) Uani d . . 1
H H21A 0.8534 1.1692 0.6107 0.058 Uiso calc U R 1
H H21B 0.9464 1.1871 0.6652 0.058 Uiso calc U R 1
H H21C 0.8201 1.197 0.7109 0.058 Uiso calc U R 1
C C22 1.0396(3) 0.9684(4) 0.7826(2) 0.0425(9) Uani d . . 1
H H22A 0.9831 1.0183 0.83 0.064 Uiso calc U R 1
H H22B 1.1067 0.9906 0.771 0.064 Uiso calc U R 1
H H22C 1.0715 0.8839 0.7977 0.064 Uiso calc U R 1
C C23 0.7449(2) 0.98791(19) 0.75289(14) 0.0121(4) Uani d . . 1
C C24 0.7757(2) 0.9746(2) 0.84223(14) 0.0141(4) Uani d . . 1
C C25 0.8556(2) 0.8630(2) 0.86903(16) 0.0193(5) Uani d . . 1
H H25 0.8898 0.7963 0.8303 0.023 Uiso calc U R 1
C C26 0.8856(3) 0.8485(3) 0.95198(17) 0.0264(6) Uani d . . 1
H H26 0.9393 0.7718 0.97 0.032 Uiso calc U R 1
C C27 0.8373(3) 0.9458(3) 1.00845(17) 0.0292(6) Uani d . . 1
H H27 0.8587 0.9359 1.065 0.035 Uiso calc U R 1
C C28 0.7583(3) 1.0569(3) 0.98278(16) 0.0249(6) Uani d . . 1
H H28 0.7249 1.1235 1.0217 0.03 Uiso calc U R 1
C C29 0.7276(2) 1.0714(2) 0.89968(15) 0.0183(5) Uani d . . 1
H H29 0.6733 1.1481 0.8821 0.022 Uiso calc U R 1
C C30 0.6258(2) 1.0375(2) 0.73665(14) 0.0129(4) Uani d . . 1
C C31 0.5952(2) 1.0717(2) 0.64951(14) 0.0133(4) Uani d . . 1
C C32 0.4914(2) 1.1763(2) 0.63457(16) 0.0178(5) Uani d . . 1
H H32 0.4412 1.2268 0.6811 0.021 Uiso calc U R 1
C C33 0.4618(2) 1.2061(2) 0.55269(17) 0.0216(5) Uani d . . 1
H H33 0.3908 1.2761 0.5432 0.026 Uiso calc U R 1
C C34 0.5358(2) 1.1335(2) 0.48461(16) 0.0218(5) Uani d . . 1
H H34 0.5161 1.1522 0.428 0.026 Uiso calc U R 1
C C35 0.6385(2) 1.0338(2) 0.50101(15) 0.0187(5) Uani d . . 1
H H35 0.6909 0.9848 0.4546 0.022 Uiso calc U R 1
C C36 0.4039(2) 1.1851(2) 0.87615(16) 0.0195(5) Uani d . . 1
H H36A 0.3393 1.1778 0.9141 0.029 Uiso calc U R 1
H H36B 0.368 1.2484 0.8356 0.029 Uiso calc U R 1
H H36C 0.455 1.2052 0.9097 0.029 Uiso calc U R 1
C C37 0.3962(2) 1.0022(2) 0.75628(16) 0.0210(5) Uani d . . 1
H H37A 0.3342 0.9933 0.7962 0.031 Uiso calc U R 1
H H37B 0.4441 0.9271 0.7237 0.031 Uiso calc U R 1
H H37C 0.3569 1.0668 0.7172 0.031 Uiso calc U R 1
C C38 0.5566(2) 0.9185(2) 0.89590(16) 0.0196(5) Uani d . . 1
H H38A 0.594 0.9429 0.9385 0.029 Uiso calc U R 1
H H38B 0.617 0.8446 0.8665 0.029 Uiso calc U R 1
H H38C 0.4892 0.9045 0.9241 0.029 Uiso calc U R 1
N N1 0.90146(17) 0.46573(17) 0.71428(12) 0.0134(4) Uani d . . 1
N N2 0.77780(18) 0.49218(17) 0.57673(12) 0.0143(4) Uani d . . 1
N N3 0.84377(17) 0.94447(17) 0.69054(12) 0.0132(4) Uani d . . 1
N N4 0.66752(18) 1.00305(18) 0.58138(12) 0.0140(4) Uani d . . 1

loop_
_atom_site_aniso_label
_atom_site_aniso_U_11
_atom_site_aniso_U_22
_atom_site_aniso_U_33
_atom_site_aniso_U_12
_atom_site_aniso_U_13
_atom_site_aniso_U_23
Ge1 0.01187(11) 0.01284(12) 0.01226(11) -0.00619(9) -0.00093(9) 0.00079(9)
Ge2 0.01605(12) 0.01384(12) 0.01306(12) -0.00752(10) 0.00071(9) -0.00066(9)
Se1 0.01502(11) 0.01101(11) 0.01794(12) -0.00602(9) 0.00100(9) -0.00023(8)
Si1 0.0124(3) 0.0189(3) 0.0159(3) -0.0070(3) -0.0042(2) 0.0031(3)
Si2 0.0132(3) 0.0154(3) 0.0212(3) -0.0080(3) 0.0008(2) -0.0019(3)
Si3 0.0146(3) 0.0191(3) 0.0213(3) -0.0097(3) -0.0002(3) -0.0014(3)
Si4 0.0140(3) 0.0130(3) 0.0144(3) -0.0066(2) 0.0005(2) -0.0001(2)
C1 0.0249(14) 0.0385(16) 0.0278(14) -0.0204(13) -0.0076(11) 0.0020(12)
C2 0.0147(12) 0.0222(13) 0.0233(13) -0.0024(10) 0.0005(10) 0.0008(10)
C3 0.0170(12) 0.0290(14) 0.0236(13) -0.0046(11) -0.0045(10) 0.0091(11)
C4 0.0160(11) 0.0088(10) 0.0171(11) -0.0062(9) -0.0020(9) -0.0004(8)
C5 0.0108(10) 0.0200(12) 0.0135(10) -0.0070(9) 0.0001(8) -0.0004(9)
C6 0.0179(12) 0.0264(13) 0.0173(12) -0.0116(11) -0.0017(9) 0.0007(10)
C7 0.0242(14) 0.0469(18) 0.0192(13) -0.0170(13) -0.0024(11) 0.0099(12)
C8 0.0274(15) 0.063(2) 0.0155(13) -0.0182(15) -0.0010(11) -0.0027(13)
C9 0.0264(15) 0.0503(19) 0.0241(14) -0.0164(14) -0.0028(12) -0.0156(13)
C10 0.0197(12) 0.0249(13) 0.0215(12) -0.0101(11) -0.0009(10) -0.0064(10)
C11 0.0116(10) 0.0124(10) 0.0171(11) -0.0065(9) -0.0020(8) 0.0012(8)
C12 0.0134(10) 0.0120(10) 0.0168(11) -0.0061(9) -0.0034(9) 0.0021(8)
C13 0.0209(12) 0.0200(12) 0.0156(11) -0.0098(10) -0.0013(9) -0.0015(9)
C14 0.0246(13) 0.0232(13) 0.0165(12) -0.0107(11) -0.0032(10) -0.0032(10)
C15 0.0223(13) 0.0207(12) 0.0247(13) -0.0119(11) -0.0078(10) -0.0017(10)
C16 0.0188(12) 0.0217(12) 0.0207(12) -0.0109(10) -0.0044(10) 0.0008(10)
C17 0.0189(13) 0.0368(17) 0.0342(16) -0.0057(12) -0.0065(12) 0.0021(13)
C18 0.0280(15) 0.0268(15) 0.0408(17) -0.0198(12) 0.0090(12) -0.0039(12)
C19 0.0193(13) 0.0279(14) 0.0312(15) -0.0097(11) 0.0036(11) -0.0097(11)
C20 0.0253(15) 0.0383(17) 0.0407(17) -0.0191(14) 0.0097(12) -0.0099(14)
C21 0.0350(17) 0.0205(14) 0.064(2) -0.0160(13) 0.0007(16) -0.0022(14)
C22 0.0356(18) 0.076(3) 0.0330(17) -0.0385(19) -0.0110(14) 0.0082(17)
C23 0.0156(11) 0.0100(10) 0.0131(10) -0.0079(9) -0.0009(8) 0.0009(8)
C24 0.0153(11) 0.0169(11) 0.0134(10) -0.0102(9) -0.0015(8) 0.0012(8)
C25 0.0201(12) 0.0169(12) 0.0194(12) -0.0066(10) -0.0033(10) 0.0028(9)
C26 0.0260(14) 0.0300(15) 0.0220(13) -0.0107(12) -0.0075(11) 0.0135(11)
C27 0.0369(16) 0.0421(17) 0.0161(12) -0.0225(14) -0.0120(12) 0.0093(12)
C28 0.0336(15) 0.0328(15) 0.0151(12) -0.0206(13) -0.0025(11) -0.0026(10)
C29 0.0201(12) 0.0178(12) 0.0187(12) -0.0096(10) -0.0033(9) 0.0009(9)
C30 0.0138(10) 0.0105(10) 0.0140(10) -0.0051(9) -0.0012(8) 0.0001(8)
C31 0.0140(11) 0.0134(10) 0.0159(11) -0.0091(9) -0.0029(8) 0.0044(8)
C32 0.0180(12) 0.0160(11) 0.0222(12) -0.0099(10) -0.0031(9) 0.0029(9)
C33 0.0195(12) 0.0217(13) 0.0259(13) -0.0101(11) -0.0099(10) 0.0107(10)
C34 0.0257(13) 0.0283(14) 0.0170(12) -0.0159(12) -0.0095(10) 0.0113(10)
C35 0.0234(12) 0.0221(12) 0.0156(11) -0.0142(11) -0.0040(10) 0.0043(9)
C36 0.0190(12) 0.0177(12) 0.0205(12) -0.0074(10) 0.0009(9) -0.0016(9)
C37 0.0188(12) 0.0226(13) 0.0231(13) -0.0106(11) -0.0010(10) -0.0023(10)
C38 0.0211(12) 0.0186(12) 0.0207(12) -0.0111(10) 0.0023(10) 0.0017(9)
N1 0.0130(9) 0.0134(9) 0.0137(9) -0.0053(8) -0.0028(7) 0.0026(7)
N2 0.0145(9) 0.0128(9) 0.0149(9) -0.0050(8) -0.0026(7) 0.0010(7)
N3 0.0114(9) 0.0146(9) 0.0127(9) -0.0051(8) 0.0001(7) -0.0005(7)
N4 0.0166(9) 0.0176(10) 0.0121(9) -0.0110(8) -0.0040(7) 0.0031(7)

loop_
_atom_type_symbol
_atom_type_description
_atom_type_scat_dispersion_real
_atom_type_scat_dispersion_imag
_atom_type_scat_source
C C 0.0033 0.0016 'International Tables Vol C Tables 4.2.6.8 and 6.1.1.4'
H H 0.0000 0.0000 'International Tables Vol C Tables 4.2.6.8 and 6.1.1.4'
N N 0.0061 0.0033 'International Tables Vol C Tables 4.2.6.8 and 6.1.1.4'
Si Si 0.0817 0.0704 'International Tables Vol C Tables 4.2.6.8 and 6.1.1.4'
Ge Ge 0.1547 1.8001 'International Tables Vol C Tables 4.2.6.8 and 6.1.1.4'
Se Se -0.0929 2.2259 'International Tables Vol C Tables 4.2.6.8 and 6.1.1.4'

loop_
_geom_angle_atom_site_label_1
_geom_angle_atom_site_label_2
_geom_angle_atom_site_label_3
_geom_angle
N1 Ge1 N2 85.97(8)
N1 Ge1 Se1 98.90(6)
N2 Ge1 Se1 95.57(6)
N3 Ge2 N4 86.89(8)
N3 Ge2 Se1 99.94(6)
N4 Ge2 Se1 90.99(6)
Ge1 Se1 Ge2 88.838(12)
N1 Si1 C3 114.88(11)
N1 Si1 C1 108.40(11)
C3 Si1 C1 109.88(13)
N1 Si1 C2 107.44(10)
C3 Si1 C2 106.70(12)
C1 Si1 C2 109.42(13)
C19 Si2 C18 107.17(14)
C19 Si2 C17 104.78(13)
C18 Si2 C17 109.35(14)
C19 Si2 C11 115.01(11)
C18 Si2 C11 113.29(12)
C17 Si2 C11 106.82(12)
N3 Si3 C20 108.66(12)
N3 Si3 C21 106.68(12)
C20 Si3 C21 110.70(16)
N3 Si3 C22 116.44(13)
C20 Si3 C22 106.17(15)
C21 Si3 C22 108.19(17)
C36 Si4 C38 108.62(11)
C36 Si4 C37 108.04(12)
C38 Si4 C37 105.70(12)
C36 Si4 C30 115.79(11)
C38 Si4 C30 111.39(11)
C37 Si4 C30 106.75(11)
Si1 C1 H1A 109.5
Si1 C1 H1B 109.5
H1A C1 H1B 109.5
Si1 C1 H1C 109.5
H1A C1 H1C 109.5
H1B C1 H1C 109.5
Si1 C2 H2A 109.5
Si1 C2 H2B 109.5
H2A C2 H2B 109.5
Si1 C2 H2C 109.5
H2A C2 H2C 109.5
H2B C2 H2C 109.5
Si1 C3 H3A 109.5
Si1 C3 H3B 109.5
H3A C3 H3B 109.5
Si1 C3 H3C 109.5
H3A C3 H3C 109.5
H3B C3 H3C 109.5
N1 C4 C11 125.0(2)
N1 C4 C5 115.77(19)
C11 C4 C5 119.2(2)
C10 C5 C6 120.0(2)
C10 C5 C4 119.3(2)
C6 C5 C4 120.6(2)
C7 C6 C5 120.2(2)
C7 C6 H6 119.9
C5 C6 H6 119.9
C8 C7 C6 119.8(3)
C8 C7 H7 120.1
C6 C7 H7 120.1
C7 C8 C9 120.5(3)
C7 C8 H8 119.8
C9 C8 H8 119.8
C8 C9 C10 120.1(3)
C8 C9 H9 120.0
C10 C9 H9 120.0
C5 C10 C9 119.4(3)
C5 C10 H10 120.3
C9 C10 H10 120.3
C4 C11 C12 119.0(2)
C4 C11 Si2 123.64(18)
C12 C11 Si2 117.27(16)
N2 C12 C16 117.5(2)
N2 C12 C11 121.8(2)
C16 C12 C11 120.7(2)
N2 C13 C14 122.8(2)
N2 C13 H13 118.6
C14 C13 H13 118.6
C13 C14 C15 117.7(2)
C13 C14 H14 121.1
C15 C14 H14 121.1
C16 C15 C14 120.0(2)
C16 C15 H15 120.0
C14 C15 H15 120.0
C15 C16 C12 121.0(2)
C15 C16 H16 119.5
C12 C16 H16 119.5
Si2 C17 H17A 109.5
Si2 C17 H17B 109.5
H17A C17 H17B 109.5
Si2 C17 H17C 109.5
H17A C17 H17C 109.5
H17B C17 H17C 109.5
Si2 C18 H18A 109.5
Si2 C18 H18B 109.5
H18A C18 H18B 109.5
Si2 C18 H18C 109.5
H18A C18 H18C 109.5
H18B C18 H18C 109.5
Si2 C19 H19A 109.5
Si2 C19 H19B 109.5
H19A C19 H19B 109.5
Si2 C19 H19C 109.5
H19A C19 H19C 109.5
H19B C19 H19C 109.5
Si3 C20 H20A 109.5
Si3 C20 H20B 109.5
H20A C20 H20B 109.5
Si3 C20 H20C 109.5
H20A C20 H20C 109.5
H20B C20 H20C 109.5
Si3 C21 H21A 109.5
Si3 C21 H21B 109.5
H21A C21 H21B 109.5
Si3 C21 H21C 109.5
H21A C21 H21C 109.5
H21B C21 H21C 109.5
Si3 C22 H22A 109.5
Si3 C22 H22B 109.5
H22A C22 H22B 109.5
Si3 C22 H22C 109.5
H22A C22 H22C 109.5
H22B C22 H22C 109.5
C30 C23 N3 124.5(2)
C30 C23 C24 120.3(2)
N3 C23 C24 115.24(19)
C29 C24 C25 118.9(2)
C29 C24 C23 121.6(2)
C25 C24 C23 119.5(2)
C26 C25 C24 120.5(2)
C26 C25 H25 119.7
C24 C25 H25 119.7
C27 C26 C25 120.0(2)
C27 C26 H26 120.0
C25 C26 H26 120.0
C28 C27 C26 120.1(2)
C28 C27 H27 119.9
C26 C27 H27 119.9
C27 C28 C29 119.9(3)
C27 C28 H28 120.1
C29 C28 H28 120.1
C24 C29 C28 120.6(2)
C24 C29 H29 119.7
C28 C29 H29 119.7
C23 C30 C31 119.8(2)
C23 C30 Si4 122.87(17)
C31 C30 Si4 116.39(16)
N4 C31 C32 118.4(2)
N4 C31 C30 120.6(2)
C32 C31 C30 121.0(2)
C33 C32 C31 120.5(2)
C33 C32 H32 119.7
C31 C32 H32 119.7
C32 C33 C34 119.9(2)
C32 C33 H33 120.1
C34 C33 H33 120.1
C35 C34 C33 118.3(2)
C35 C34 H34 120.9
C33 C34 H34 120.9
N4 C35 C34 122.3(2)
N4 C35 H35 118.9
C34 C35 H35 118.9
Si4 C36 H36A 109.5
Si4 C36 H36B 109.5
H36A C36 H36B 109.5
Si4 C36 H36C 109.5
H36A C36 H36C 109.5
H36B C36 H36C 109.5
Si4 C37 H37A 109.5
Si4 C37 H37B 109.5
H37A C37 H37B 109.5
Si4 C37 H37C 109.5
H37A C37 H37C 109.5
H37B C37 H37C 109.5
Si4 C38 H38A 109.5
Si4 C38 H38B 109.5
H38A C38 H38B 109.5
Si4 C38 H38C 109.5
H38A C38 H38C 109.5
H38B C38 H38C 109.5
C4 N1 Si1 129.22(16)
C4 N1 Ge1 118.32(14)
Si1 N1 Ge1 112.36(11)
C13 N2 C12 121.0(2)
C13 N2 Ge1 116.25(17)
C12 N2 Ge1 122.69(15)
C23 N3 Si3 121.81(16)
C23 N3 Ge2 116.12(15)
Si3 N3 Ge2 120.73(11)
C35 N4 C31 120.6(2)
C35 N4 Ge2 117.64(17)
C31 N4 Ge2 121.61(14)

loop_
_geom_bond_atom_site_label_1
_geom_bond_atom_site_label_2
_geom_bond_distance
Ge1 N1 1.9568(19)
Ge1 N2 2.041(2)
Ge1 Se1 2.4173(3)
Ge2 N3 1.9459(19)
Ge2 N4 2.068(2)
Ge2 Se1 2.4526(4)
Si1 N1 1.7519(19)
Si1 C3 1.862(3)
Si1 C1 1.871(3)
Si1 C2 1.875(3)
Si2 C19 1.868(3)
Si2 C18 1.876(3)
Si2 C17 1.882(3)
Si2 C11 1.885(2)
Si3 N3 1.753(2)
Si3 C20 1.857(3)
Si3 C21 1.860(3)
Si3 C22 1.868(3)
Si4 C36 1.870(2)
Si4 C38 1.870(2)
Si4 C37 1.879(3)
Si4 C30 1.903(2)
C1 H1A 0.98
C1 H1B 0.98
C1 H1C 0.98
C2 H2A 0.98
C2 H2B 0.98
C2 H2C 0.98
C3 H3A 0.98
C3 H3B 0.98
C3 H3C 0.98
C4 N1 1.370(3)
C4 C11 1.387(3)
C4 C5 1.497(3)
C5 C10 1.389(3)
C5 C6 1.393(3)
C6 C7 1.392(3)
C6 H6 0.95
C7 C8 1.382(4)
C7 H7 0.95
C8 C9 1.385(5)
C8 H8 0.95
C9 C10 1.404(4)
C9 H9 0.95
C10 H10 0.95
C11 C12 1.464(3)
C12 N2 1.359(3)
C12 C16 1.421(3)
C13 N2 1.353(3)
C13 C14 1.374(3)
C13 H13 0.95
C14 C15 1.388(4)
C14 H14 0.95
C15 C16 1.373(3)
C15 H15 0.95
C16 H16 0.95
C17 H17A 0.98
C17 H17B 0.98
C17 H17C 0.98
C18 H18A 0.98
C18 H18B 0.98
C18 H18C 0.98
C19 H19A 0.98
C19 H19B 0.98
C19 H19C 0.98
C20 H20A 0.98
C20 H20B 0.98
C20 H20C 0.98
C21 H21A 0.98
C21 H21B 0.98
C21 H21C 0.98
C22 H22A 0.98
C22 H22B 0.98
C22 H22C 0.98
C23 C30 1.374(3)
C23 N3 1.393(3)
C23 C24 1.491(3)
C24 C29 1.391(3)
C24 C25 1.392(3)
C25 C26 1.389(3)
C25 H25 0.95
C26 C27 1.385(4)
C26 H26 0.95
C27 C28 1.379(4)
C27 H27 0.95
C28 C29 1.394(3)
C28 H28 0.95
C29 H29 0.95
C30 C31 1.473(3)
C31 N4 1.361(3)
C31 C32 1.407(3)
C32 C33 1.382(3)
C32 H32 0.95
C33 C34 1.384(4)
C33 H33 0.95
C34 C35 1.375(4)
C34 H34 0.95
C35 N4 1.360(3)
C35 H35 0.95
C36 H36A 0.98
C36 H36B 0.98
C36 H36C 0.98
C37 H37A 0.98
C37 H37B 0.98
C37 H37C 0.98
C38 H38A 0.98
C38 H38B 0.98
C38 H38C 0.98
